data_7244426
loop_
_publ_author_name
'Jana, Narayan Ch.'
'Sethi, Subrat'
'Saha, Ratnakar'
'Bagh, Bidraha'

_publ_section_title
;
 Aerobic oxidation of vanillyl alcohol to vanillin catalyzed by air-stable
 and recyclable copper complex and TEMPO under base-free conditions
;
_journal_issue 6
_journal_name_full 'Green Chemistry'
_journal_page_first 2542
_journal_page_last 2556
_journal_paper_doi 10.1039/D1GC04690J
_journal_volume 24
_journal_year 2022
_chemical_formula_moiety 'C21 H20 Cl2 Cu N2 S'
_chemical_formula_sum 'C21 H20 Cl2 Cu N2 S'
_chemical_formula_weight 466.89
_space_group_crystal_system triclinic
_space_group_IT_number 2
_space_group_name_Hall '-P 1'
_space_group_name_H-M_alt 'P -1'
_atom_sites_solution_hydrogens geom
_audit_creation_date 2021-05-16
_audit_creation_method
;
Olex2 1.2
(compiled 2017.03.28 svn.r3405 for OlexSys, GUI svn.r5337)
;
_audit_update_record
;
2021-06-07 deposited with the CCDC.	2022-01-27 downloaded from the CCDC.
;
_cell_angle_alpha 92.973(3)
_cell_angle_beta 97.234(3)
_cell_angle_gamma 113.730(2)
_cell_formula_units_Z 2
_cell_length_a 8.7543(2)
_cell_length_b 8.91433(17)
_cell_length_c 14.2328(6)
_cell_measurement_reflns_used 9418
_cell_measurement_temperature 100.00(10)
_cell_measurement_theta_max 75.0270
_cell_measurement_theta_min 5.4410
_cell_volume 1002.26(6)
_computing_cell_refinement 'CrysAlisPro 1.171.40.84a (Rigaku OD, 2020)'
_computing_data_collection 'CrysAlisPro 1.171.40.84a (Rigaku OD, 2020)'
_computing_data_reduction 'CrysAlisPro 1.171.40.84a (Rigaku OD, 2020)'
_computing_molecular_graphics 'Olex2 (Dolomanov et al., 2009)'
_computing_publication_material 'Olex2 (Dolomanov et al., 2009)'
_computing_structure_refinement 'ShelXL (Sheldrick, 2015)'
_computing_structure_solution 'ShelXT (Sheldrick, 2015)'
_diffrn_ambient_temperature 100.00(10)
_diffrn_detector_area_resol_mean 5.8140
_diffrn_detector_type 'Pilatus 200K'
_diffrn_measured_fraction_theta_full 0.998
_diffrn_measured_fraction_theta_max 0.997
_diffrn_measurement_details
;
List of Runs (angles in degrees, time in seconds):

  # Type    Start    End  Width  t~exp~   \w     \q     \k     \f   Frames
#--------------------------------------------------------------------------
  1  \w    -75.00  15.00   0.50    0.60    --  -38.50 100.00 101.00  180
  2  \w     32.00 107.00   0.50    3.00    --  101.38-100.00  -3.00  150
  3  \w    104.00 171.00   0.50    3.00    --  101.38 100.00 101.00  134
  4  \w   -101.00 -27.00   0.50    0.60    --  -38.50 -57.00 120.00  148
  5  \w    -42.00  28.00   0.50    0.60    --  -38.50  37.00  90.00  140
  6  \w     37.00 112.00   0.50    0.60    --   48.56  57.00-120.00  150
  7  \w    -14.00  60.00   0.50    0.60    --   48.56 -57.00-120.00  148
  8  \w    -14.00  60.00   0.50    0.60    --   48.56 -57.00 120.00  148
  9  \w    -21.00  54.00   0.50    0.60    --   48.56 -19.00 -90.00  150
 10  \w      7.00  85.00   0.50    0.60    --   48.56-100.00  -3.00  156
 11  \w     45.00 115.00   0.50    0.60    --   48.56  37.00-180.00  140
 12  \w    103.00 166.00   0.50    3.00    --  101.38  77.00 150.00  126
 13  \w     32.00 109.00   0.50    3.00    --  101.38-111.00 -90.00  154
 14  \w     98.00 170.00   0.50    3.00    --  101.38  30.00 -90.00  144
 15  \w     33.00 105.00   0.50    3.00    --  101.38 -30.00  60.00  144
 16  \w     37.00 106.00   0.50    3.00    --  101.38 -45.00-150.00  138
 17  \w     33.00 105.00   0.50    3.00    --  101.38 -30.00 120.00  144
 18  \w     33.00 107.00   0.50    3.00    --  101.38 -94.00  60.00  148
 19  \w     37.00 106.00   0.50    3.00    --  101.38 -45.00  60.00  138
 20  \w     33.00 105.00   0.50    3.00    --  101.38 -30.00-120.00  144
 21  \w     93.00 170.00   0.50    3.00    --  101.38  15.00-120.00  154
 22  \w     32.00 109.00   0.50    3.00    --  101.38-111.00 150.00  154
 23  \w     37.00 106.00   0.50    3.00    --  101.38 -45.00 -60.00  138
 24  \w     32.00 109.00   0.50    3.00    --  101.38-111.00 -30.00  154
 25  \w     33.00 107.00   0.50    3.00    --  101.38 -94.00-150.00  148
 26  \w     97.00 166.00   0.50    3.00    --  101.38  45.00 150.00  138
 27  \w    104.00 171.00   0.50    3.00    --  101.38 111.00-180.00  134
 28  \w     32.00 109.00   0.50    3.00    --  101.38-111.00-150.00  154
 29  \w    104.00 171.00   0.50    3.00    --  101.38 111.00  90.00  134
 30  \w     33.00 110.00   0.50    3.00    --  101.38 -15.00 -30.00  154
 31  \w     37.00  93.00   0.50    0.60    --   48.56  57.00  90.00  112
 32  \w     37.00 112.00   0.50    0.60    --   48.56  57.00   0.00  150
;
_diffrn_measurement_device 'four-circle diffractometer'
_diffrn_measurement_device_type 'SuperNova, Dual, Cu at home/near, Pilatus 200K'
_diffrn_measurement_method '\w scans'
_diffrn_radiation_type CuK\a
_diffrn_radiation_wavelength 1.54184
_diffrn_reflns_av_R_equivalents 0.0485
_diffrn_reflns_av_unetI/netI 0.0361
_diffrn_reflns_Laue_measured_fraction_full 0.998
_diffrn_reflns_Laue_measured_fraction_max 0.997
_diffrn_reflns_limit_h_max 10
_diffrn_reflns_limit_h_min -10
_diffrn_reflns_limit_k_max 8
_diffrn_reflns_limit_k_min -10
_diffrn_reflns_limit_l_max 17
_diffrn_reflns_limit_l_min -17
_diffrn_reflns_number 14701
_diffrn_reflns_point_group_measured_fraction_full 0.998
_diffrn_reflns_point_group_measured_fraction_max 0.997
_diffrn_reflns_theta_full 67.684
_diffrn_reflns_theta_max 68.249
_diffrn_reflns_theta_min 5.456
_exptl_absorpt_coefficient_mu 5.022
_exptl_absorpt_correction_T_max 1.00000
_exptl_absorpt_correction_T_min 0.52163
_exptl_absorpt_correction_type multi-scan
_exptl_absorpt_process_details
;
CrysAlisPro 1.171.40.84a (Rigaku Oxford Diffraction, 2020)
Empirical absorption correction using spherical harmonics,
implemented in SCALE3 ABSPACK scaling algorithm.
;
_exptl_crystal_colour 'clear green'
_exptl_crystal_colour_lustre clear
_exptl_crystal_colour_primary green
_exptl_crystal_density_diffrn 1.547
_exptl_crystal_description plate
_exptl_crystal_F_000 478
_exptl_crystal_size_max 0.12
_exptl_crystal_size_mid 0.11
_exptl_crystal_size_min 0.1
_refine_diff_density_max 2.454
_refine_diff_density_min -0.794
_refine_diff_density_rms 0.206
_refine_ls_extinction_method none
_refine_ls_goodness_of_fit_ref 1.194
_refine_ls_hydrogen_treatment constr
_refine_ls_matrix_type full
_refine_ls_number_parameters 244
_refine_ls_number_reflns 3667
_refine_ls_number_restraints 0
_refine_ls_restrained_S_all 1.194
_refine_ls_R_factor_all 0.0873
_refine_ls_R_factor_gt 0.0853
_refine_ls_shift/su_max 0.000
_refine_ls_shift/su_mean 0.000
_refine_ls_structure_factor_coef Fsqd
_refine_ls_weighting_details 'w=1/[\s^2^(Fo^2^)+32.5080P] where P=(Fo^2^+2Fc^2^)/3'
_refine_ls_weighting_scheme calc
_refine_ls_wR_factor_gt 0.2628
_refine_ls_wR_factor_ref 0.2633
_reflns_Friedel_coverage 0.000
_reflns_number_gt 3415
_reflns_number_total 3667
_reflns_threshold_expression 'I > 2\s(I)'
_cod_data_source_file d1gc04690j2.cif
_cod_data_source_block nj-57
_cod_depositor_comments 'Adding full bibliography for 7244424--7244428.cif.'
_cod_database_code 7244426
_shelx_shelxl_version_number 2016/6
_shelx_space_group_comment
;
The symmetry employed for this shelxl refinement is uniquely defined
by the following loop, which should always be used as a source of
symmetry information in preference to the above space-group names.
They are only intended as comments.
;
_olex2_refinement_description
;
1. Fixed Uiso
 At 1.2 times of:
  All C(H) groups, All C(H,H) groups
2.a Ternary CH refined with riding coordinates:
 C9(H9)
2.b Secondary CH2 refined with riding coordinates:
 C7(H7A,H7B), C8(H8A,H8B)
2.c Aromatic/amide H refined with riding coordinates:
 C6(H6), C4(H4), C2(H2), C1(H1), C15(H15), C3(H3), C18(H18), C21(H21),
 C20(H20), C11(H11), C12(H12), C14(H14), C17(H17), C19(H19), C13(H13)
;
_olex2_submission_special_instructions 'No special instructions were received'
_oxdiff_exptl_absorpt_empirical_details
;
Empirical correction (ABSPACK) includes:
- Absorption correction using spherical harmonics
- Frame scaling
;

loop_
_space_group_symop_operation_xyz
'x, y, z'
'-x, -y, -z'

loop_
_atom_site_label
_atom_site_type_symbol
_atom_site_fract_x
_atom_site_fract_y
_atom_site_fract_z
_atom_site_U_iso_or_equiv
_atom_site_adp_type
_atom_site_occupancy
_atom_site_site_symmetry_order
_atom_site_calc_flag
_atom_site_refinement_flags_posn
_atom_site_refinement_flags_adp
_atom_site_refinement_flags_occupancy
_atom_site_disorder_assembly
_atom_site_disorder_group
Cu1 Cu 0.48678(17) 0.18177(17) 0.48608(10) 0.0152(4) Uani 1 1 d . . . . .
Cl2 Cl 0.7610(3) 0.3525(3) 0.53182(18) 0.0221(5) Uani 1 1 d . . . . .
Cl1 Cl 0.5541(3) 0.0188(3) 0.38450(16) 0.0174(5) Uani 1 1 d . . . . .
S1 S 0.6448(3) 0.5680(3) 0.82023(18) 0.0228(6) Uani 1 1 d . . . . .
N1 N 0.2441(10) 0.0907(10) 0.4170(6) 0.0174(17) Uani 1 1 d . . . . .
N2 N 0.3997(11) 0.3269(10) 0.5561(6) 0.0200(18) Uani 1 1 d . . . . .
C5 C 0.1549(12) 0.1715(12) 0.4478(7) 0.0169(19) Uani 1 1 d . . . . .
C6 C 0.2473(12) 0.2988(11) 0.5273(7) 0.0165(19) Uani 1 1 d . . . . .
H6 H 0.194344 0.358998 0.556638 0.020 Uiso 1 1 calc R . . . .
C16 C 0.3457(13) 0.6089(12) 0.8232(7) 0.018(2) Uani 1 1 d . . . . .
C4 C -0.0077(13) 0.1401(13) 0.4060(8) 0.022(2) Uani 1 1 d . . . . .
H4 H -0.065699 0.200601 0.429305 0.026 Uiso 1 1 calc R . . . .
C2 C 0.0045(14) -0.0699(13) 0.2990(7) 0.024(2) Uani 1 1 d . . . . .
H2 H -0.045308 -0.157133 0.248447 0.028 Uiso 1 1 calc R . . . .
C7 C 0.4972(14) 0.4615(12) 0.6328(7) 0.022(2) Uani 1 1 d . . . . .
H7A H 0.444204 0.540760 0.634346 0.026 Uiso 1 1 calc R . . . .
H7B H 0.613246 0.520742 0.618889 0.026 Uiso 1 1 calc R . . . .
C1 C 0.1686(13) -0.0276(12) 0.3445(7) 0.020(2) Uani 1 1 d . . . . .
H1 H 0.229769 -0.085907 0.322736 0.024 Uiso 1 1 calc R . . . .
C15 C 0.6016(14) 0.9942(13) 0.8791(7) 0.025(2) Uani 1 1 d . . . . .
H15 H 0.532768 0.998492 0.823038 0.030 Uiso 1 1 calc R . . . .
C3 C -0.0861(13) 0.0161(13) 0.3279(7) 0.023(2) Uani 1 1 d . . . . .
H3 H -0.196806 -0.007534 0.296306 0.028 Uiso 1 1 calc R . . . .
C10 C 0.6254(13) 0.8502(13) 0.8921(7) 0.021(2) Uani 1 1 d . . . . .
C9 C 0.5308(12) 0.7029(12) 0.8163(7) 0.019(2) Uani 1 1 d . . . . .
H9 H 0.536284 0.746378 0.752831 0.022 Uiso 1 1 calc R . . . .
C18 C 0.0519(14) 0.5232(14) 0.7555(8) 0.026(2) Uani 1 1 d . . . . .
H18 H -0.030679 0.522531 0.705121 0.031 Uiso 1 1 calc R . . . .
C21 C 0.2946(13) 0.5267(13) 0.9020(7) 0.022(2) Uani 1 1 d . . . . .
H21 H 0.376655 0.527031 0.952592 0.026 Uiso 1 1 calc R . . . .
C20 C 0.1235(14) 0.4442(13) 0.9065(7) 0.024(2) Uani 1 1 d . . . . .
H20 H 0.090041 0.388835 0.960571 0.028 Uiso 1 1 calc R . . . .
C8 C 0.5067(14) 0.3998(12) 0.7303(7) 0.023(2) Uani 1 1 d . . . . .
H8A H 0.550139 0.313100 0.727669 0.027 Uiso 1 1 calc R . . . .
H8B H 0.392042 0.350577 0.747607 0.027 Uiso 1 1 calc R . . . .
C11 C 0.7251(15) 0.8467(14) 0.9736(8) 0.032(3) Uani 1 1 d . . . . .
H11 H 0.739697 0.748744 0.984508 0.038 Uiso 1 1 calc R . . . .
C12 C 0.8050(15) 0.9851(15) 1.0405(9) 0.034(3) Uani 1 1 d . . . . .
H12 H 0.877424 0.982001 1.095351 0.040 Uiso 1 1 calc R . . . .
C14 C 0.6768(14) 1.1299(13) 0.9466(8) 0.027(2) Uani 1 1 d . . . . .
H14 H 0.657741 1.226149 0.937284 0.032 Uiso 1 1 calc R . . . .
C17 C 0.2208(14) 0.6055(13) 0.7502(7) 0.024(2) Uani 1 1 d . . . . .
H17 H 0.253308 0.661214 0.696084 0.028 Uiso 1 1 calc R . . . .
C19 C 0.0009(14) 0.4409(13) 0.8339(8) 0.027(2) Uani 1 1 d . . . . .
H19 H -0.115709 0.383524 0.837632 0.033 Uiso 1 1 calc R . . . .
C13 C 0.7805(14) 1.1267(13) 1.0283(8) 0.027(2) Uani 1 1 d . . . . .
H13 H 0.833394 1.220292 1.074805 0.033 Uiso 1 1 calc R . . . .

loop_
_atom_site_aniso_label
_atom_site_aniso_U_11
_atom_site_aniso_U_22
_atom_site_aniso_U_33
_atom_site_aniso_U_23
_atom_site_aniso_U_13
_atom_site_aniso_U_12
Cu1 0.0154(7) 0.0146(7) 0.0172(7) -0.0002(5) 0.0003(5) 0.0088(6)
Cl2 0.0183(11) 0.0178(11) 0.0290(13) -0.0014(9) -0.0024(9) 0.0083(9)
Cl1 0.0185(11) 0.0189(11) 0.0184(11) 0.0015(9) 0.0025(9) 0.0115(9)
S1 0.0230(13) 0.0246(13) 0.0233(13) -0.0054(10) -0.0031(10) 0.0152(11)
N1 0.018(4) 0.016(4) 0.019(4) 0.004(3) 0.004(3) 0.009(3)
N2 0.028(5) 0.018(4) 0.016(4) -0.001(3) 0.003(3) 0.013(4)
C5 0.022(5) 0.017(5) 0.017(5) 0.008(4) 0.006(4) 0.012(4)
C6 0.023(5) 0.015(5) 0.017(5) 0.007(4) 0.010(4) 0.011(4)
C16 0.022(5) 0.017(5) 0.019(5) -0.002(4) 0.000(4) 0.013(4)
C4 0.023(5) 0.021(5) 0.029(6) 0.005(4) 0.011(4) 0.015(4)
C2 0.027(6) 0.022(5) 0.022(5) -0.005(4) 0.001(4) 0.013(4)
C7 0.028(5) 0.016(5) 0.025(5) -0.002(4) 0.004(4) 0.012(4)
C1 0.022(5) 0.019(5) 0.024(5) -0.002(4) 0.001(4) 0.015(4)
C15 0.034(6) 0.023(5) 0.020(5) 0.004(4) 0.002(4) 0.015(5)
C3 0.017(5) 0.029(6) 0.026(5) 0.002(4) -0.001(4) 0.014(4)
C10 0.027(5) 0.021(5) 0.016(5) 0.001(4) 0.007(4) 0.009(4)
C9 0.020(5) 0.018(5) 0.020(5) 0.003(4) 0.001(4) 0.010(4)
C18 0.026(6) 0.032(6) 0.024(5) -0.004(4) -0.003(4) 0.021(5)
C21 0.024(5) 0.024(5) 0.022(5) 0.006(4) 0.002(4) 0.016(4)
C20 0.029(6) 0.027(6) 0.022(5) 0.007(4) 0.012(4) 0.015(5)
C8 0.033(6) 0.017(5) 0.023(5) -0.001(4) 0.000(4) 0.016(4)
C11 0.037(6) 0.024(6) 0.035(6) -0.001(5) -0.010(5) 0.017(5)
C12 0.032(6) 0.036(7) 0.030(6) -0.008(5) -0.014(5) 0.018(5)
C14 0.033(6) 0.022(5) 0.027(6) 0.000(4) 0.006(5) 0.013(5)
C17 0.028(6) 0.027(6) 0.016(5) 0.003(4) 0.004(4) 0.013(5)
C19 0.022(5) 0.024(6) 0.036(6) -0.003(5) 0.005(5) 0.010(5)
C13 0.024(5) 0.021(5) 0.028(6) -0.008(4) 0.001(4) 0.003(4)

loop_
_atom_type_symbol
_atom_type_description
_atom_type_scat_dispersion_real
_atom_type_scat_dispersion_imag
_atom_type_scat_source
C C 0.0181 0.0091 'International Tables Vol C Tables 4.2.6.8 and 6.1.1.4'
H H 0.0000 0.0000 'International Tables Vol C Tables 4.2.6.8 and 6.1.1.4'
Cl Cl 0.3639 0.7018 'International Tables Vol C Tables 4.2.6.8 and 6.1.1.4'
Cu Cu -1.9646 0.5888 'International Tables Vol C Tables 4.2.6.8 and 6.1.1.4'
N N 0.0311 0.0180 'International Tables Vol C Tables 4.2.6.8 and 6.1.1.4'
S S 0.3331 0.5567 'International Tables Vol C Tables 4.2.6.8 and 6.1.1.4'

loop_
_geom_angle_atom_site_label_1
_geom_angle_atom_site_label_2
_geom_angle_atom_site_label_3
_geom_angle
_geom_angle_site_symmetry_1
_geom_angle_site_symmetry_3
_geom_angle_publ_flag
Cl2 Cu1 Cl1 91.58(10) . . ?
Cl2 Cu1 Cl1 100.35(9) . 2_656 ?
Cl1 Cu1 Cl1 92.51(9) . 2_656 ?
N1 Cu1 Cl2 160.4(2) . . ?
N1 Cu1 Cl1 91.8(2) . . ?
N1 Cu1 Cl1 98.8(2) . 2_656 ?
N2 Cu1 Cl2 94.5(3) . . ?
N2 Cu1 Cl1 170.1(3) . . ?
N2 Cu1 Cl1 94.1(2) . 2_656 ?
N2 Cu1 N1 79.9(3) . . ?
Cu1 Cl1 Cu1 87.49(9) . 2_656 ?
C8 S1 C9 100.9(5) . . ?
C5 N1 Cu1 113.1(6) . . ?
C1 N1 Cu1 129.0(7) . . ?
C1 N1 C5 117.8(8) . . ?
C6 N2 Cu1 114.7(7) . . ?
C6 N2 C7 118.6(8) . . ?
C7 N2 Cu1 126.6(7) . . ?
N1 C5 C6 114.1(9) . . ?
N1 C5 C4 123.2(9) . . ?
C4 C5 C6 122.7(9) . . ?
N2 C6 C5 118.1(9) . . ?
N2 C6 H6 120.9 . . ?
C5 C6 H6 120.9 . . ?
C21 C16 C9 121.7(9) . . ?
C21 C16 C17 118.3(10) . . ?
C17 C16 C9 120.1(9) . . ?
C5 C4 H4 120.7 . . ?
C5 C4 C3 118.6(9) . . ?
C3 C4 H4 120.7 . . ?
C1 C2 H2 120.2 . . ?
C3 C2 H2 120.2 . . ?
C3 C2 C1 119.5(9) . . ?
N2 C7 H7A 109.1 . . ?
N2 C7 H7B 109.1 . . ?
N2 C7 C8 112.5(8) . . ?
H7A C7 H7B 107.8 . . ?
C8 C7 H7A 109.1 . . ?
C8 C7 H7B 109.1 . . ?
N1 C1 C2 123.2(9) . . ?
N1 C1 H1 118.4 . . ?
C2 C1 H1 118.4 . . ?
C10 C15 H15 119.6 . . ?
C14 C15 H15 119.6 . . ?
C14 C15 C10 120.9(10) . . ?
C4 C3 H3 121.2 . . ?
C2 C3 C4 117.6(9) . . ?
C2 C3 H3 121.2 . . ?
C15 C10 C9 117.5(9) . . ?
C11 C10 C15 118.5(10) . . ?
C11 C10 C9 123.9(9) . . ?
S1 C9 H9 107.2 . . ?
C16 C9 S1 111.9(7) . . ?
C16 C9 C10 114.3(8) . . ?
C16 C9 H9 107.2 . . ?
C10 C9 S1 108.6(7) . . ?
C10 C9 H9 107.2 . . ?
C17 C18 H18 119.7 . . ?
C17 C18 C19 120.6(10) . . ?
C19 C18 H18 119.7 . . ?
C16 C21 H21 120.0 . . ?
C20 C21 C16 119.9(9) . . ?
C20 C21 H21 120.0 . . ?
C21 C20 H20 119.3 . . ?
C19 C20 C21 121.5(10) . . ?
C19 C20 H20 119.3 . . ?
S1 C8 H8A 109.5 . . ?
S1 C8 H8B 109.5 . . ?
C7 C8 S1 110.6(7) . . ?
C7 C8 H8A 109.5 . . ?
C7 C8 H8B 109.5 . . ?
H8A C8 H8B 108.1 . . ?
C10 C11 H11 119.6 . . ?
C10 C11 C12 120.7(10) . . ?
C12 C11 H11 119.6 . . ?
C11 C12 H12 119.6 . . ?
C13 C12 C11 120.8(10) . . ?
C13 C12 H12 119.6 . . ?
C15 C14 H14 119.8 . . ?
C15 C14 C13 120.3(10) . . ?
C13 C14 H14 119.8 . . ?
C16 C17 H17 119.4 . . ?
C18 C17 C16 121.2(10) . . ?
C18 C17 H17 119.4 . . ?
C18 C19 H19 120.7 . . ?
C20 C19 C18 118.6(10) . . ?
C20 C19 H19 120.7 . . ?
C12 C13 C14 118.7(10) . . ?
C12 C13 H13 120.6 . . ?
C14 C13 H13 120.6 . . ?

loop_
_geom_bond_atom_site_label_1
_geom_bond_atom_site_label_2
_geom_bond_distance
_geom_bond_site_symmetry_2
_geom_bond_publ_flag
Cu1 Cl2 2.251(3) . ?
Cu1 Cl1 2.590(3) 2_656 ?
Cu1 Cl1 2.288(3) . ?
Cu1 N1 2.035(8) . ?
Cu1 N2 2.025(8) . ?
S1 C9 1.844(10) . ?
S1 C8 1.817(10) . ?
N1 C5 1.352(12) . ?
N1 C1 1.330(13) . ?
N2 C6 1.263(13) . ?
N2 C7 1.471(13) . ?
C5 C6 1.456(14) . ?
C5 C4 1.381(14) . ?
C6 H6 0.9500 . ?
C16 C9 1.515(14) . ?
C16 C21 1.393(14) . ?
C16 C17 1.400(14) . ?
C4 H4 0.9500 . ?
C4 C3 1.414(15) . ?
C2 H2 0.9500 . ?
C2 C1 1.389(14) . ?
C2 C3 1.387(14) . ?
C7 H7A 0.9900 . ?
C7 H7B 0.9900 . ?
C7 C8 1.523(14) . ?
C1 H1 0.9500 . ?
C15 H15 0.9500 . ?
C15 C10 1.398(14) . ?
C15 C14 1.378(15) . ?
C3 H3 0.9500 . ?
C10 C9 1.526(14) . ?
C10 C11 1.371(15) . ?
C9 H9 1.0000 . ?
C18 H18 0.9500 . ?
C18 C17 1.375(15) . ?
C18 C19 1.389(16) . ?
C21 H21 0.9500 . ?
C21 C20 1.389(15) . ?
C20 H20 0.9500 . ?
C20 C19 1.382(16) . ?
C8 H8A 0.9900 . ?
C8 H8B 0.9900 . ?
C11 H11 0.9500 . ?
C11 C12 1.391(16) . ?
C12 H12 0.9500 . ?
C12 C13 1.379(16) . ?
C14 H14 0.9500 . ?
C14 C13 1.392(16) . ?
C17 H17 0.9500 . ?
C19 H19 0.9500 . ?
C13 H13 0.9500 . ?

loop_
_geom_torsion_atom_site_label_1
_geom_torsion_atom_site_label_2
_geom_torsion_atom_site_label_3
_geom_torsion_atom_site_label_4
_geom_torsion
_geom_torsion_site_symmetry_1
_geom_torsion_site_symmetry_2
_geom_torsion_site_symmetry_3
_geom_torsion_site_symmetry_4
_geom_torsion_publ_flag
Cu1 N1 C5 C6 -3.6(10) . . . . ?
Cu1 N1 C5 C4 174.5(8) . . . . ?
Cu1 N1 C1 C2 -175.0(8) . . . . ?
Cu1 N2 C6 C5 -1.4(11) . . . . ?
Cu1 N2 C7 C8 -83.7(10) . . . . ?
N1 C5 C6 N2 3.4(13) . . . . ?
N1 C5 C4 C3 0.8(15) . . . . ?
N2 C7 C8 S1 174.6(7) . . . . ?
C5 N1 C1 C2 0.7(15) . . . . ?
C5 C4 C3 C2 1.4(15) . . . . ?
C6 N2 C7 C8 98.6(11) . . . . ?
C6 C5 C4 C3 178.8(9) . . . . ?
C16 C21 C20 C19 0.2(16) . . . . ?
C4 C5 C6 N2 -174.7(9) . . . . ?
C7 N2 C6 C5 176.6(8) . . . . ?
C1 N1 C5 C6 -180.0(9) . . . . ?
C1 N1 C5 C4 -1.8(14) . . . . ?
C1 C2 C3 C4 -2.5(16) . . . . ?
C15 C10 C9 S1 156.5(8) . . . . ?
C15 C10 C9 C16 -77.8(12) . . . . ?
C15 C10 C11 C12 -2.0(18) . . . . ?
C15 C14 C13 C12 -0.5(17) . . . . ?
C3 C2 C1 N1 1.6(17) . . . . ?
C10 C15 C14 C13 1.2(17) . . . . ?
C10 C11 C12 C13 3(2) . . . . ?
C9 S1 C8 C7 62.7(8) . . . . ?
C9 C16 C21 C20 178.9(9) . . . . ?
C9 C16 C17 C18 -179.0(9) . . . . ?
C9 C10 C11 C12 -178.7(11) . . . . ?
C21 C16 C9 S1 60.0(11) . . . . ?
C21 C16 C9 C10 -63.9(12) . . . . ?
C21 C16 C17 C18 -0.2(15) . . . . ?
C21 C20 C19 C18 -0.4(16) . . . . ?
C8 S1 C9 C16 50.2(8) . . . . ?
C8 S1 C9 C10 177.3(7) . . . . ?
C11 C10 C9 S1 -26.7(13) . . . . ?
C11 C10 C9 C16 99.0(12) . . . . ?
C11 C12 C13 C14 -1.3(19) . . . . ?
C14 C15 C10 C9 177.1(10) . . . . ?
C14 C15 C10 C11 0.1(17) . . . . ?
C17 C16 C9 S1 -121.2(9) . . . . ?
C17 C16 C9 C10 114.8(10) . . . . ?
C17 C16 C21 C20 0.1(15) . . . . ?
C17 C18 C19 C20 0.2(16) . . . . ?
C19 C18 C17 C16 0.0(16) . . . . ?
